data_4031397
loop_
_publ_author_name
'Blake, A.J.'
'Rankin, D.W.H.'
'Cradock, S.'
'Ebsworth, E.A.V.'
'Welch, A.J.'

_publ_section_title
;
 Aminodifluorophosphine: Crystal and molecular structure at 95 K, and
 vibrational spectra of condensed phases
;
_journal_name_full
;
Journal of the Chemical Society. Dalton Transactions, Inorganic Chemistry 
(1972-)
;
_journal_page_first 2029
_journal_page_last 2033
_journal_volume 1984
_journal_year 1984
_chemical_formula_sum 'F2 H2 N P'
_chemical_name_systematic 'P F2 (N H2)'
_space_group_IT_number 14
_symmetry_space_group_name_Hall '-P 2ybc'
_symmetry_space_group_name_H-M 'P 1 21/c 1'
_cell_angle_alpha 90
_cell_angle_beta 115.07
_cell_angle_gamma 90
_cell_formula_units_Z 4
_cell_length_a 5.2125
_cell_length_b 12.83
_cell_length_c 4.896
_cell_volume 296.580
_citation_journal_id_ASTM JCDTBI
_cod_data_source_file Blake_JCDTBI_1984_1016.cif
_cod_data_source_block H2F2N1P1
_cod_original_cell_volume 296.5801
_cod_original_formula_sum 'H2 F2 N1 P1'
_cod_database_code 4031397

loop_
_symmetry_equiv_pos_as_xyz
x,y,z
-x,y+1/2,-z+1/2
-x,-y,-z
x,-y-1/2,z-1/2

loop_
_atom_site_label
_atom_site_type_symbol
_atom_site_fract_x
_atom_site_fract_y
_atom_site_fract_z
_atom_site_occupancy
_atom_site_U_iso_or_equiv
F1 F-1 0.20431 0.08389 0.42039 1 0.0
P1 P+3 0.28557 0.08854 0.13829 1 0.0
H1 H+1 0.732 0.1332 0.35 1 0.0
N1 N-3 0.56821 0.16263 0.26772 1 0.0
H2 H+1 0.572 0.2189 0.364 1 0.0
F2 F-1 0.05242 0.17436 -0.03274 1 0.0
